data_4086524
loop_
_publ_author_name
'Wan, Kai Y.'
'Lough, Alan J.'
'Morris, Robert H.'

_publ_section_title
;
 Transition Metal Complexes of an
 (S,S)-1,2-Diphenylethylamine-Functionalized N-Heterocyclic Carbene: A New
 Member of the Asymmetric NHC Ligand Family
;
_journal_issue 11
_journal_name_full Organometallics
_journal_page_first 1604
_journal_paper_doi 10.1021/acs.organomet.6b00031
_journal_volume 35
_journal_year 2016
_chemical_absolute_configuration ad
_chemical_formula_moiety 'C36 H38 Ag I N6, 2(C H2 Cl2)'
_chemical_formula_sum 'C38 H42 Ag Cl4 I N6'
_chemical_formula_weight 959.34
_space_group_crystal_system orthorhombic
_space_group_IT_number 19
_space_group_name_Hall 'P 2ac 2ab'
_space_group_name_H-M_alt 'P 21 21 21'
_symmetry_space_group_name_Hall 'P 2ac 2ab'
_symmetry_space_group_name_H-M 'P 21 21 21'
_atom_sites_solution_hydrogens geom
_audit_creation_method SHELXL-2014/7
_cell_angle_alpha 90
_cell_angle_beta 90
_cell_angle_gamma 90
_cell_formula_units_Z 8
_cell_length_a 17.2202(5)
_cell_length_b 20.1926(7)
_cell_length_c 24.1345(9)
_cell_measurement_reflns_used 9908
_cell_measurement_temperature 147(2)
_cell_measurement_theta_max 62.73
_cell_measurement_theta_min 3.15
_cell_volume 8392.1(5)
_computing_cell_refinement APEX2
_computing_data_collection 'APEX2 (Bruker, 2014)'
_computing_data_reduction 'SAINT (Bruker, 2014)'
_computing_molecular_graphics 'PLATON (Spek, 2009)'
_computing_publication_material 'SHELXTL (Sheldrick, 2008)'
_computing_structure_refinement 'SHELXL-2014/7 (Sheldrick, 2015)'
_computing_structure_solution 'SHELXT (Sheldrick, 2008)'
_diffrn_ambient_temperature 147(2)
_diffrn_measured_fraction_theta_full 0.990
_diffrn_measured_fraction_theta_max 0.990
_diffrn_measurement_device_type 'Bruker Kappa APEX-DUO CCD'
_diffrn_measurement_method '\f and \w scans'
_diffrn_radiation_type CuK\a
_diffrn_radiation_wavelength 1.54178
_diffrn_reflns_av_R_equivalents 0.1113
_diffrn_reflns_av_unetI/netI 0.0580
_diffrn_reflns_Laue_measured_fraction_full 0.990
_diffrn_reflns_Laue_measured_fraction_max 0.990
_diffrn_reflns_limit_h_max 20
_diffrn_reflns_limit_h_min -20
_diffrn_reflns_limit_k_max 24
_diffrn_reflns_limit_k_min -23
_diffrn_reflns_limit_l_max 27
_diffrn_reflns_limit_l_min -25
_diffrn_reflns_number 175619
_diffrn_reflns_point_group_measured_fraction_full 0.991
_diffrn_reflns_point_group_measured_fraction_max 0.991
_diffrn_reflns_theta_full 67.401
_diffrn_reflns_theta_max 67.401
_diffrn_reflns_theta_min 2.853
_diffrn_source 'Bruker ImuS with multi-layer optics'
_exptl_absorpt_coefficient_mu 12.235
_exptl_absorpt_correction_T_max 0.7529
_exptl_absorpt_correction_T_min 0.3749
_exptl_absorpt_correction_type multi-scan
_exptl_absorpt_process_details 'SADABS (Sheldrick, 1996)'
_exptl_crystal_colour colourless
_exptl_crystal_density_diffrn 1.519
_exptl_crystal_description needle
_exptl_crystal_F_000 3840
_exptl_crystal_size_max 0.270
_exptl_crystal_size_mid 0.240
_exptl_crystal_size_min 0.100
_refine_diff_density_max 1.231
_refine_diff_density_min -1.300
_refine_diff_density_rms 0.149
_refine_ls_abs_structure_details
; 
 Refined as an inversion twin. 
;
_refine_ls_abs_structure_Flack 0.059(14)
_refine_ls_extinction_coef .
_refine_ls_extinction_method none
_refine_ls_goodness_of_fit_ref 1.087
_refine_ls_hydrogen_treatment constr
_refine_ls_matrix_type full
_refine_ls_number_parameters 906
_refine_ls_number_reflns 14900
_refine_ls_number_restraints 68
_refine_ls_restrained_S_all 1.087
_refine_ls_R_factor_all 0.0810
_refine_ls_R_factor_gt 0.0714
_refine_ls_shift/su_max 0.002
_refine_ls_shift/su_mean 0.000
_refine_ls_structure_factor_coef Fsqd
_refine_ls_weighting_details 'w=1/[\s^2^(Fo^2^)+(0.0703P)^2^+69.4441P] where P=(Fo^2^+2Fc^2^)/3'
_refine_ls_weighting_scheme calc
_refine_ls_wR_factor_gt 0.1812
_refine_ls_wR_factor_ref 0.1890
_reflns_Friedel_coverage 0.834
_reflns_Friedel_fraction_full 0.991
_reflns_Friedel_fraction_max 0.991
_reflns_number_gt 13367
_reflns_number_total 14900
_reflns_threshold_expression 'I > 2\s(I)'
_cod_data_source_file om6b00031_si_002.cif
_cod_data_source_block Complex_12
_cod_database_code 4086524
_shelx_shelxl_version_number 2014/7
_shelx_space_group_comment
; 
The symmetry employed for this shelxl refinement is uniquely defined 
by the following loop, which should always be used as a source of 
symmetry information in preference to the above space-group names. 
They are only intended as comments. 
;
_shelx_estimated_absorpt_t_min 0.137
_shelx_estimated_absorpt_t_max 0.374

loop_
_space_group_symop_operation_xyz
'x, y, z'
'-x+1/2, -y, z+1/2'
'-x, y+1/2, -z+1/2'
'x+1/2, -y+1/2, -z'

loop_
_atom_site_label
_atom_site_type_symbol
_atom_site_fract_x
_atom_site_fract_y
_atom_site_fract_z
_atom_site_U_iso_or_equiv
_atom_site_adp_type
_atom_site_occupancy
_atom_site_site_symmetry_order
_atom_site_calc_flag
_atom_site_refinement_flags_posn
_atom_site_refinement_flags_adp
_atom_site_refinement_flags_occupancy
_atom_site_disorder_assembly
_atom_site_disorder_group
Ag1A Ag 0.02212(6) 0.41143(5) 0.94685(5) 0.0400(3) Uani 1 1 d . . . . .
I1A I 0.16709(6) 0.30989(5) 0.96229(5) 0.0505(3) Uani 1 1 d . . . . .
N1A N -0.1252(8) 0.3432(8) 0.9010(6) 0.053(4) Uani 1 1 d . . . . .
N2A N -0.0866(6) 0.2923(6) 0.9737(5) 0.036(3) Uani 1 1 d . . . . .
N3A N 0.0082(8) 0.1751(7) 0.9879(6) 0.054(4) Uani 1 1 d . . . . .
H3A1 H 0.0516 0.1530 0.9931 0.065 Uiso 1 1 calc R U . . .
H3A2 H -0.0111 0.1793 0.9543 0.065 Uiso 1 1 calc R U . . .
N4A N 0.0912(8) 0.5482(6) 0.9838(7) 0.053(4) Uani 1 1 d . . . . .
N5A N 0.1513(7) 0.5112(6) 0.9115(6) 0.043(3) Uani 1 1 d . . . . .
N6A N 0.3019(10) 0.4497(12) 0.9010(8) 0.091(7) Uani 1 1 d . . . . .
H6A1 H 0.3341 0.4158 0.8998 0.110 Uiso 1 1 calc R U . . .
H6A2 H 0.2970 0.4728 0.9317 0.110 Uiso 1 1 calc R U . . .
C1A C -0.0705(8) 0.3441(8) 0.9395(7) 0.041(3) Uani 1 1 d . . . . .
C2A C -0.1748(11) 0.2909(12) 0.9083(8) 0.072(6) Uani 1 1 d . . . . .
H2AA H -0.2181 0.2799 0.8857 0.087 Uiso 1 1 calc R U . . .
C3A C -0.1503(9) 0.2584(10) 0.9533(9) 0.060(5) Uani 1 1 d . . . . .
H3AA H -0.1725 0.2193 0.9684 0.072 Uiso 1 1 calc R U . . .
C4A C -0.1319(11) 0.3902(11) 0.8556(8) 0.065(5) Uani 1 1 d . . . . .
H4AA H -0.1261 0.3668 0.8203 0.098 Uiso 1 1 calc R U . . .
H4AB H -0.0912 0.4239 0.8590 0.098 Uiso 1 1 calc R U . . .
H4AC H -0.1829 0.4116 0.8570 0.098 Uiso 1 1 calc R U . . .
C5A C -0.0457(8) 0.2797(7) 1.0247(6) 0.036(3) Uani 1 1 d . . . . .
H5AA H 0.0070 0.3001 1.0205 0.043 Uiso 1 1 calc R U . . .
C6A C -0.0837(8) 0.3142(7) 1.0721(6) 0.038(3) Uani 1 1 d . U . . .
C7A C -0.1594(10) 0.2942(8) 1.0909(8) 0.054(3) Uani 1 1 d . U . . .
H7AA H -0.1859 0.2579 1.0746 0.064 Uiso 1 1 calc R U . . .
C8A C -0.1921(15) 0.3300(11) 1.1339(9) 0.081(5) Uani 1 1 d . U . . .
H8AA H -0.2422 0.3179 1.1469 0.097 Uiso 1 1 calc R U . . .
C9A C -0.1549(18) 0.3823(12) 1.1582(9) 0.089(6) Uani 1 1 d . U . . .
H9AA H -0.1788 0.4051 1.1881 0.107 Uiso 1 1 calc R U . . .
C10A C -0.0811(15) 0.4024(11) 1.1390(9) 0.079(5) Uani 1 1 d . U . . .
H10A H -0.0556 0.4396 1.1548 0.095 Uiso 1 1 calc R U . . .
C11A C -0.0484(12) 0.3681(8) 1.0985(8) 0.059(4) Uani 1 1 d . U . . .
H11A H 0.0020 0.3809 1.0866 0.071 Uiso 1 1 calc R U . . .
C12A C -0.0325(7) 0.2049(6) 1.0356(7) 0.036(3) Uani 1 1 d . . . . .
H12A H -0.0849 0.1838 1.0376 0.043 Uiso 1 1 calc R U . . .
C13A C 0.0055(9) 0.1945(7) 1.0908(6) 0.040(3) Uani 1 1 d . . . . .
C14A C 0.0794(8) 0.2228(7) 1.1026(7) 0.040(3) Uani 1 1 d . . . . .
H14A H 0.1067 0.2459 1.0744 0.048 Uiso 1 1 calc R U . . .
C15A C 0.1117(9) 0.2167(8) 1.1549(6) 0.044(3) Uani 1 1 d . . . . .
H15A H 0.1601 0.2373 1.1626 0.053 Uiso 1 1 calc R U . . .
C16A C 0.0748(11) 0.1812(8) 1.1956(7) 0.053(4) Uani 1 1 d . . . . .
H16A H 0.0977 0.1763 1.2312 0.063 Uiso 1 1 calc R U . . .
C17A C 0.0062(12) 0.1539(9) 1.1845(8) 0.059(5) Uani 1 1 d . . . . .
H17A H -0.0206 0.1301 1.2125 0.071 Uiso 1 1 calc R U . . .
C18A C -0.0265(10) 0.1601(7) 1.1322(7) 0.044(3) Uani 1 1 d . . . . .
H18A H -0.0745 0.1384 1.1255 0.052 Uiso 1 1 calc R U . . .
C19A C 0.0936(8) 0.4954(7) 0.9485(8) 0.045(3) Uani 1 1 d . . . . .
C20A C 0.1483(12) 0.5946(11) 0.9706(9) 0.074(6) Uani 1 1 d . . . . .
H20A H 0.1603 0.6343 0.9899 0.088 Uiso 1 1 calc R U . . .
C21A C 0.1822(13) 0.5715(9) 0.9252(9) 0.068(5) Uani 1 1 d . . . . .
H21A H 0.2221 0.5934 0.9051 0.081 Uiso 1 1 calc R U . . .
C22A C 0.0378(12) 0.5525(9) 1.0302(8) 0.063(5) Uani 1 1 d . . . . .
H22A H 0.0212 0.5986 1.0349 0.095 Uiso 1 1 calc R U . . .
H22B H 0.0638 0.5373 1.0640 0.095 Uiso 1 1 calc R U . . .
H22C H -0.0077 0.5247 1.0229 0.095 Uiso 1 1 calc R U . . .
C23A C 0.1677(8) 0.4681(8) 0.8647(7) 0.045(4) Uani 1 1 d . . . . .
H23A H 0.1529 0.4222 0.8759 0.054 Uiso 1 1 calc R U . . .
C24A C 0.1200(8) 0.4854(8) 0.8139(7) 0.045(3) Uani 1 1 d . U . . .
C25A C 0.1211(14) 0.5476(10) 0.7915(9) 0.070(5) Uani 1 1 d . U . . .
H25A H 0.1525 0.5815 0.8070 0.084 Uiso 1 1 calc R U . . .
C26A C 0.0741(17) 0.5601(12) 0.7445(10) 0.089(6) Uani 1 1 d . U . . .
H26A H 0.0753 0.6029 0.7281 0.106 Uiso 1 1 calc R U . . .
C27A C 0.0277(14) 0.5136(17) 0.7220(11) 0.095(6) Uani 1 1 d . U . . .
H27A H -0.0041 0.5234 0.6909 0.115 Uiso 1 1 calc R U . . .
C28A C 0.0276(17) 0.4522(17) 0.7452(12) 0.102(8) Uani 1 1 d . U . . .
H28A H -0.0035 0.4183 0.7292 0.122 Uiso 1 1 calc R U . . .
C29A C 0.0711(11) 0.4383(11) 0.7905(10) 0.070(5) Uani 1 1 d . U . . .
H29A H 0.0681 0.3955 0.8066 0.085 Uiso 1 1 calc R U . . .
C30A C 0.2570(10) 0.4674(12) 0.8522(9) 0.065(5) Uani 1 1 d . . . . .
H30A H 0.2725 0.5133 0.8411 0.078 Uiso 1 1 calc R U . . .
C31A C 0.2733(10) 0.4222(10) 0.8036(8) 0.057(4) Uani 1 1 d . U . . .
C32A C 0.2916(12) 0.4498(11) 0.7529(9) 0.069(5) Uani 1 1 d . U . . .
H32A H 0.2947 0.4964 0.7479 0.082 Uiso 1 1 calc R U . . .
C33A C 0.3054(13) 0.4059(13) 0.7094(9) 0.077(5) Uani 1 1 d . U . . .
H33A H 0.3126 0.4231 0.6731 0.092 Uiso 1 1 calc R U . . .
C34A C 0.3088(16) 0.3428(14) 0.7167(11) 0.094(7) Uani 1 1 d . U . . .
H34A H 0.3255 0.3150 0.6873 0.113 Uiso 1 1 calc R U . . .
C35A C 0.2885(14) 0.3152(13) 0.7668(10) 0.082(6) Uani 1 1 d . U . . .
H35A H 0.2860 0.2685 0.7710 0.099 Uiso 1 1 calc R U . . .
C36A C 0.2721(11) 0.3555(10) 0.8102(9) 0.064(4) Uani 1 1 d . U . . .
H36A H 0.2598 0.3370 0.8454 0.077 Uiso 1 1 calc R U . . .
Ag1B Ag -0.19650(6) 0.60237(5) 0.95314(5) 0.0450(3) Uani 1 1 d . . . . .
I1B I -0.32069(6) 0.72084(6) 0.94434(6) 0.0634(4) Uani 1 1 d . . . . .
N1B N -0.0364(8) 0.6711(8) 0.9239(7) 0.058(4) Uani 1 1 d . . . . .
N2B N -0.0842(7) 0.7104(6) 0.9980(5) 0.040(3) Uani 1 1 d . . . . .
N3B N -0.1682(10) 0.8299(7) 1.0213(7) 0.065(4) Uani 1 1 d . . . . .
H3B1 H -0.2102 0.8546 1.0236 0.078 Uiso 1 1 calc R U . . .
H3B2 H -0.1397 0.8307 0.9911 0.078 Uiso 1 1 calc R U . . .
N4B N -0.2520(8) 0.4618(6) 0.9845(6) 0.044(3) Uani 1 1 d . . . . .
N5B N -0.3229(7) 0.4980(5) 0.9195(5) 0.037(3) Uani 1 1 d . . . . .
N6B N -0.4750(11) 0.5527(13) 0.9204(7) 0.111(10) Uani 1 1 d . . . . .
H6B1 H -0.5100 0.5845 0.9217 0.133 Uiso 1 1 calc R U . . .
H6B2 H -0.4614 0.5320 0.9510 0.133 Uiso 1 1 calc R U . . .
C1B C -0.0996(8) 0.6656(7) 0.9580(7) 0.043(3) Uani 1 1 d . . . . .
C2B C 0.0103(10) 0.7171(10) 0.9403(8) 0.063(5) Uani 1 1 d . . . . .
H2BA H 0.0563 0.7306 0.9217 0.076 Uiso 1 1 calc R U . . .
C3B C -0.0155(10) 0.7418(10) 0.9860(9) 0.066(5) Uani 1 1 d . . . . .
H3BA H 0.0086 0.7755 1.0074 0.079 Uiso 1 1 calc R U . . .
C4B C -0.0289(13) 0.6312(12) 0.8732(9) 0.075(6) Uani 1 1 d . . . . .
H4BA H -0.0696 0.5974 0.8725 0.113 Uiso 1 1 calc R U . . .
H4BB H 0.0222 0.6098 0.8727 0.113 Uiso 1 1 calc R U . . .
H4BC H -0.0341 0.6600 0.8407 0.113 Uiso 1 1 calc R U . . .
C5B C -0.1320(7) 0.7169(7) 1.0486(6) 0.035(3) Uani 1 1 d . . . . .
H5BA H -0.1842 0.6986 1.0388 0.042 Uiso 1 1 calc R U . . .
C6B C -0.1011(10) 0.6731(7) 1.0928(7) 0.043(3) Uani 1 1 d . . . . .
C7B C -0.0302(12) 0.6861(9) 1.1185(7) 0.061(5) Uani 1 1 d . . . . .
H7BA H -0.0007 0.7241 1.1086 0.073 Uiso 1 1 calc R U . . .
C8B C -0.0037(15) 0.6429(14) 1.1584(8) 0.088(9) Uani 1 1 d . . . . .
H8BA H 0.0444 0.6514 1.1764 0.105 Uiso 1 1 calc R U . . .
C9B C -0.0473(19) 0.5858(12) 1.1731(9) 0.088(9) Uani 1 1 d . . . . .
H9BA H -0.0279 0.5562 1.2004 0.106 Uiso 1 1 calc R U . . .
C10B C -0.1162(19) 0.5733(11) 1.1485(9) 0.087(8) Uani 1 1 d . . . . .
H10B H -0.1450 0.5352 1.1590 0.104 Uiso 1 1 calc R U . . .
C11B C -0.1465(14) 0.6164(9) 1.1069(8) 0.064(5) Uani 1 1 d . . . . .
H11B H -0.1948 0.6077 1.0894 0.077 Uiso 1 1 calc R U . . .
C12B C -0.1462(8) 0.7879(8) 1.0670(7) 0.048(4) Uani 1 1 d . . . . .
H12B H -0.0947 0.8048 1.0799 0.057 Uiso 1 1 calc R U . . .
C13B C -0.1972(9) 0.7892(7) 1.1164(8) 0.049(4) Uani 1 1 d . . . . .
C14B C -0.2711(9) 0.7595(8) 1.1142(8) 0.053(4) Uani 1 1 d . . . . .
H14B H -0.2890 0.7402 1.0806 0.063 Uiso 1 1 calc R U . . .
C15B C -0.3178(10) 0.7582(11) 1.1610(10) 0.073(6) Uani 1 1 d . . . . .
H15B H -0.3675 0.7378 1.1598 0.087 Uiso 1 1 calc R U . . .
C16B C -0.2909(13) 0.7874(13) 1.2105(10) 0.081(7) Uani 1 1 d . . . . .
H16B H -0.3221 0.7859 1.2429 0.097 Uiso 1 1 calc R U . . .
C17B C -0.2177(11) 0.8189(11) 1.2119(9) 0.069(5) Uani 1 1 d . . . . .
H17B H -0.2011 0.8415 1.2443 0.082 Uiso 1 1 calc R U . . .
C18B C -0.1710(12) 0.8165(10) 1.1663(8) 0.064(5) Uani 1 1 d . . . . .
H18B H -0.1198 0.8338 1.1685 0.077 Uiso 1 1 calc R U . . .
C19B C -0.2632(8) 0.5151(6) 0.9526(7) 0.040(3) Uani 1 1 d . . . . .
C20B C -0.3015(10) 0.4113(8) 0.9702(7) 0.052(4) Uani 1 1 d . . . . .
H20B H -0.3038 0.3687 0.9869 0.062 Uiso 1 1 calc R U . . .
C21B C -0.3465(9) 0.4334(8) 0.9280(8) 0.051(4) Uani 1 1 d . . . . .
H21B H -0.3856 0.4097 0.9085 0.061 Uiso 1 1 calc R U . . .
C22B C -0.1958(10) 0.4571(9) 1.0296(8) 0.060(5) Uani 1 1 d . . . . .
H22D H -0.1889 0.5008 1.0466 0.090 Uiso 1 1 calc R U . . .
H22E H -0.1459 0.4416 1.0150 0.090 Uiso 1 1 calc R U . . .
H22F H -0.2147 0.4258 1.0575 0.090 Uiso 1 1 calc R U . . .
C23B C -0.3506(8) 0.5415(8) 0.8750(7) 0.042(3) Uani 1 1 d . . . . .
H23B H -0.3414 0.5879 0.8877 0.050 Uiso 1 1 calc R U . . .
C24B C -0.3012(9) 0.5317(10) 0.8245(7) 0.051(3) Uani 1 1 d . U . . .
C25B C -0.3031(14) 0.4725(13) 0.7941(9) 0.082(5) Uani 1 1 d . U . . .
H25B H -0.3398 0.4392 0.8035 0.098 Uiso 1 1 calc R U . . .
C26B C -0.2517(18) 0.462(2) 0.7502(11) 0.125(10) Uani 1 1 d . U . . .
H26B H -0.2511 0.4224 0.7288 0.149 Uiso 1 1 calc R U . . .
C27B C -0.1990(19) 0.517(3) 0.7404(15) 0.159(13) Uani 1 1 d . U . . .
H27B H -0.1628 0.5125 0.7109 0.191 Uiso 1 1 calc R U . . .
C28B C -0.1967(18) 0.574(3) 0.7686(13) 0.166(16) Uani 1 1 d . U . . .
H28B H -0.1603 0.6076 0.7598 0.199 Uiso 1 1 calc R U . . .
C29B C -0.2499(13) 0.5815(18) 0.8113(10) 0.110(8) Uani 1 1 d . U . . .
H29B H -0.2508 0.6217 0.8318 0.132 Uiso 1 1 calc R U . . .
C30B C -0.4392(10) 0.5342(8) 0.8670(7) 0.048(4) Uani 1 1 d . . . . .
H30B H -0.4509 0.4865 0.8597 0.058 Uiso 1 1 calc R U . . .
C31B C -0.4686(8) 0.5741(8) 0.8191(6) 0.040(3) Uani 1 1 d . . . . .
C32B C -0.5228(9) 0.5484(8) 0.7836(7) 0.045(4) Uani 1 1 d . . . . .
H32B H -0.5394 0.5040 0.7891 0.054 Uiso 1 1 calc R U . . .
C33B C -0.5544(10) 0.5833(10) 0.7405(7) 0.054(4) Uani 1 1 d . . . . .
H33B H -0.5915 0.5636 0.7164 0.064 Uiso 1 1 calc R U . . .
C34B C -0.5296(12) 0.6510(10) 0.7326(8) 0.061(5) Uani 1 1 d . . . . .
H34B H -0.5491 0.6767 0.7027 0.073 Uiso 1 1 calc R U . . .
C35B C -0.4783(10) 0.6769(9) 0.7686(7) 0.052(4) Uani 1 1 d . . . . .
H35B H -0.4629 0.7218 0.7645 0.063 Uiso 1 1 calc R U . . .
C36B C -0.4474(9) 0.6399(7) 0.8112(7) 0.041(3) Uani 1 1 d . . . . .
H36B H -0.4110 0.6597 0.8357 0.050 Uiso 1 1 calc R U . . .
Cl1 Cl 0.0832(5) 0.1542(5) 0.8481(4) 0.141(4) Uani 1 1 d D . . . .
Cl2 Cl -0.0174(6) 0.2511(4) 0.7972(3) 0.131(3) Uani 1 1 d D . . . .
C1S C 0.0161(15) 0.2177(11) 0.8569(6) 0.126(13) Uani 1 1 d D . . . .
H1SA H -0.0286 0.2003 0.8782 0.151 Uiso 1 1 calc R U . . .
H1SB H 0.0404 0.2532 0.8792 0.151 Uiso 1 1 calc R U . . .
Cl3 Cl 0.3061(11) 0.5764(12) 0.6176(7) 0.346(16) Uani 1 1 d D . . . .
Cl4 Cl 0.1599(6) 0.5745(6) 0.5600(7) 0.199(6) Uani 1 1 d D . . . .
C2S C 0.2522(11) 0.5459(18) 0.5625(11) 0.17(2) Uani 1 1 d D . . . .
H2SA H 0.2788 0.5578 0.5275 0.208 Uiso 1 1 calc R U . . .
H2SB H 0.2509 0.4970 0.5649 0.208 Uiso 1 1 calc R U . . .
Cl5 Cl 0.1302(9) 0.4041(6) 0.6091(5) 0.181(5) Uani 1 1 d D . . . .
Cl6 Cl 0.0894(16) 0.2924(8) 0.6773(8) 0.353(17) Uani 1 1 d D . . . .
C3S C 0.1464(19) 0.3214(10) 0.6257(15) 0.173(19) Uani 1 1 d D . . . .
H3SA H 0.1376 0.2942 0.5922 0.207 Uiso 1 1 calc R U . . .
H3SB H 0.2014 0.3160 0.6367 0.207 Uiso 1 1 calc R U . . .
Cl7 Cl -0.4282(13) 0.4891(9) 1.0658(11) 0.38(2) Uani 1 1 d D . . . .
Cl8 Cl -0.3705(10) 0.6116(8) 1.1067(10) 0.292(12) Uani 1 1 d D . . . .
C4S C -0.428(3) 0.5749(11) 1.0588(15) 0.28(4) Uani 1 1 d D . . . .
H4S1 H -0.4092 0.5867 1.0213 0.331 Uiso 1 1 calc R U . . .
H4S2 H -0.4816 0.5917 1.0627 0.331 Uiso 1 1 calc R U . . .

loop_
_atom_site_aniso_label
_atom_site_aniso_U_11
_atom_site_aniso_U_22
_atom_site_aniso_U_33
_atom_site_aniso_U_23
_atom_site_aniso_U_13
_atom_site_aniso_U_12
Ag1A 0.0338(5) 0.0357(5) 0.0505(6) 0.0051(5) 0.0053(5) -0.0016(4)
I1A 0.0354(5) 0.0572(6) 0.0587(6) 0.0089(5) 0.0028(4) 0.0141(4)
N1A 0.042(7) 0.068(9) 0.051(8) 0.016(7) -0.012(6) -0.005(7)
N2A 0.028(5) 0.034(6) 0.047(7) 0.006(5) 0.004(5) -0.016(5)
N3A 0.050(8) 0.062(9) 0.051(8) -0.018(7) -0.002(6) 0.025(7)
N4A 0.046(8) 0.038(7) 0.075(10) -0.011(7) 0.009(7) 0.008(6)
N5A 0.024(6) 0.038(7) 0.068(9) -0.002(6) 0.018(6) -0.008(5)
N6A 0.040(9) 0.148(19) 0.086(13) -0.026(13) -0.009(9) 0.026(11)
C1A 0.031(7) 0.048(8) 0.046(9) 0.008(7) -0.009(6) -0.002(6)
C2A 0.047(10) 0.107(17) 0.062(12) 0.022(11) -0.009(9) -0.025(11)
C3A 0.031(7) 0.073(11) 0.074(12) 0.009(10) -0.011(8) -0.018(7)
C4A 0.045(9) 0.085(14) 0.066(12) 0.031(11) -0.006(8) -0.003(9)
C5A 0.037(7) 0.030(7) 0.040(8) 0.001(6) 0.001(6) 0.006(6)
C6A 0.030(6) 0.031(6) 0.052(8) 0.005(5) -0.004(5) 0.005(5)
C7A 0.043(7) 0.049(8) 0.069(10) 0.021(6) 0.015(7) 0.015(6)
C8A 0.094(13) 0.075(12) 0.072(13) 0.031(8) 0.042(10) 0.032(9)
C9A 0.144(16) 0.077(12) 0.046(10) 0.012(8) 0.006(11) 0.059(12)
C10A 0.106(13) 0.057(11) 0.076(12) -0.019(9) -0.043(10) 0.042(9)
C11A 0.071(10) 0.043(8) 0.064(10) -0.005(7) -0.029(7) 0.006(7)
C12A 0.013(5) 0.028(6) 0.066(9) -0.009(6) -0.001(6) -0.003(5)
C13A 0.053(9) 0.023(6) 0.043(8) 0.003(6) 0.004(6) 0.020(6)
C14A 0.031(7) 0.038(7) 0.052(9) 0.006(7) 0.005(6) 0.011(6)
C15A 0.044(8) 0.045(8) 0.044(9) 0.004(7) 0.006(7) 0.011(7)
C16A 0.063(11) 0.046(9) 0.050(9) 0.003(8) -0.006(8) 0.004(8)
C17A 0.073(13) 0.044(9) 0.061(11) 0.007(8) 0.012(9) 0.002(9)
C18A 0.049(9) 0.035(7) 0.047(9) 0.002(6) 0.001(7) -0.009(7)
C19A 0.035(7) 0.041(7) 0.060(10) -0.013(7) 0.003(7) 0.010(6)
C20A 0.073(13) 0.062(12) 0.086(15) -0.022(11) 0.015(11) -0.015(10)
C21A 0.070(13) 0.041(9) 0.091(14) -0.007(9) 0.025(11) -0.014(9)
C22A 0.068(12) 0.059(11) 0.064(12) -0.015(9) 0.009(9) 0.021(9)
C23A 0.027(7) 0.040(8) 0.068(10) 0.006(7) 0.014(7) -0.006(6)
C24A 0.024(7) 0.046(7) 0.066(10) 0.006(6) 0.014(6) 0.006(5)
C25A 0.086(14) 0.052(8) 0.071(12) 0.012(8) 0.010(9) 0.002(9)
C26A 0.12(2) 0.073(11) 0.074(14) 0.019(10) 0.011(10) 0.048(10)
C27A 0.063(14) 0.147(18) 0.077(15) 0.010(12) -0.001(10) 0.038(13)
C28A 0.085(18) 0.135(17) 0.085(17) 0.001(14) -0.015(11) -0.029(16)
C29A 0.043(10) 0.072(10) 0.096(14) 0.004(9) -0.002(9) -0.012(8)
C30A 0.038(9) 0.085(14) 0.071(13) -0.011(11) 0.018(9) 0.005(9)
C31A 0.040(8) 0.070(8) 0.061(8) 0.012(7) 0.012(7) 0.019(8)
C32A 0.061(11) 0.080(10) 0.065(10) 0.021(7) 0.015(9) 0.013(10)
C33A 0.067(12) 0.103(11) 0.061(9) 0.015(8) 0.020(10) 0.019(13)
C34A 0.096(17) 0.103(11) 0.083(11) 0.003(10) 0.032(14) 0.041(15)
C35A 0.084(15) 0.074(10) 0.089(12) 0.005(7) 0.024(12) 0.019(12)
C36A 0.055(10) 0.069(8) 0.069(9) 0.015(7) 0.007(9) 0.017(9)
Ag1B 0.0400(5) 0.0382(5) 0.0569(7) -0.0012(5) -0.0133(5) -0.0032(4)
I1B 0.0416(5) 0.0647(7) 0.0838(8) -0.0253(6) -0.0216(6) 0.0243(5)
N1B 0.031(7) 0.069(10) 0.075(10) 0.002(8) 0.008(7) 0.019(7)
N2B 0.031(6) 0.040(7) 0.050(7) 0.000(6) -0.006(5) -0.006(5)
N3B 0.063(9) 0.042(8) 0.091(12) 0.019(7) 0.007(9) 0.012(7)
N4B 0.046(7) 0.038(7) 0.049(8) 0.008(6) -0.013(6) 0.004(6)
N5B 0.034(6) 0.022(5) 0.057(7) 0.008(5) -0.009(6) -0.005(5)
N6B 0.079(13) 0.19(2) 0.062(11) 0.060(13) 0.039(10) 0.090(15)
C1B 0.028(6) 0.049(8) 0.052(9) 0.004(7) -0.005(7) 0.010(6)
C2B 0.037(8) 0.085(13) 0.067(12) 0.009(10) 0.015(8) -0.013(9)
C3B 0.033(8) 0.077(13) 0.087(14) 0.007(11) 0.006(9) -0.029(9)
C4B 0.061(12) 0.105(17) 0.059(12) -0.002(11) 0.009(10) 0.022(12)
C5B 0.032(6) 0.036(7) 0.037(7) 0.002(6) -0.003(6) -0.006(5)
C6B 0.053(9) 0.036(8) 0.041(8) 0.001(6) 0.002(7) 0.011(7)
C7B 0.081(13) 0.047(9) 0.053(10) -0.007(8) -0.016(9) 0.020(10)
C8B 0.094(17) 0.12(2) 0.052(11) -0.037(12) -0.026(11) 0.079(16)
C9B 0.16(3) 0.057(13) 0.050(11) -0.007(10) -0.017(14) 0.054(16)
C10B 0.15(3) 0.058(13) 0.048(12) 0.003(9) 0.007(14) 0.012(14)
C11B 0.092(15) 0.042(9) 0.060(11) 0.006(8) 0.005(10) 0.006(9)
C12B 0.029(7) 0.047(9) 0.067(11) 0.006(8) 0.008(7) 0.016(6)
C13B 0.037(8) 0.028(7) 0.080(12) 0.001(7) -0.001(8) 0.004(6)
C14B 0.038(8) 0.046(9) 0.074(12) 0.003(8) -0.016(8) 0.009(7)
C15B 0.030(8) 0.081(14) 0.107(17) 0.020(12) -0.005(10) 0.017(9)
C16B 0.060(12) 0.108(18) 0.075(14) -0.004(13) -0.014(11) 0.021(12)
C17B 0.054(11) 0.083(14) 0.068(13) -0.018(11) -0.006(9) 0.002(10)
C18B 0.064(11) 0.059(11) 0.068(12) 0.007(9) -0.017(10) 0.021(10)
C19B 0.035(7) 0.025(6) 0.059(9) 0.001(7) -0.015(7) 0.010(5)
C20B 0.052(9) 0.038(8) 0.065(10) 0.010(7) -0.014(8) 0.004(7)
C21B 0.044(9) 0.043(8) 0.066(11) 0.026(8) -0.010(8) -0.010(7)
C22B 0.054(10) 0.050(9) 0.076(12) 0.001(8) -0.043(9) 0.001(8)
C23B 0.032(7) 0.046(8) 0.048(9) 0.012(7) -0.015(6) -0.003(6)
C24B 0.029(7) 0.078(10) 0.048(9) 0.025(6) -0.010(6) -0.002(7)
C25B 0.084(13) 0.104(12) 0.056(11) -0.001(9) -0.006(9) 0.055(10)
C26B 0.11(2) 0.20(3) 0.069(14) 0.019(14) 0.008(12) 0.107(19)
C27B 0.059(14) 0.33(5) 0.09(2) 0.079(18) -0.010(14) 0.057(19)
C28B 0.070(17) 0.35(4) 0.075(18) 0.07(2) -0.013(10) -0.09(3)
C29B 0.070(14) 0.183(19) 0.077(14) 0.071(12) -0.019(10) -0.066(15)
C30B 0.045(9) 0.036(8) 0.064(11) 0.014(7) 0.007(8) 0.004(7)
C31B 0.029(7) 0.047(8) 0.044(8) -0.004(6) -0.006(6) 0.012(6)
C32B 0.034(8) 0.039(8) 0.063(10) -0.002(7) -0.002(7) 0.001(6)
C33B 0.044(9) 0.072(12) 0.044(9) -0.003(8) -0.007(7) 0.015(8)
C34B 0.071(12) 0.060(11) 0.050(10) 0.001(8) -0.001(9) 0.024(10)
C35B 0.049(9) 0.046(9) 0.061(10) 0.010(8) 0.000(8) 0.012(8)
C36B 0.038(8) 0.038(8) 0.048(9) 0.002(7) 0.000(6) -0.003(6)
Cl1 0.108(6) 0.146(7) 0.170(8) -0.090(7) 0.001(6) 0.029(5)
Cl2 0.169(8) 0.122(6) 0.103(6) -0.005(5) -0.033(6) -0.028(6)
C1S 0.19(3) 0.095(19) 0.091(19) -0.056(16) 0.07(2) -0.04(2)
Cl3 0.36(3) 0.48(3) 0.198(14) 0.201(19) -0.172(16) -0.24(2)
Cl4 0.131(8) 0.172(10) 0.295(18) 0.084(12) 0.040(10) 0.020(7)
C2S 0.08(2) 0.34(7) 0.10(3) 0.05(3) -0.006(18) 0.00(3)
Cl5 0.247(15) 0.156(10) 0.139(8) 0.000(8) 0.042(9) 0.036(10)
Cl6 0.52(4) 0.238(18) 0.31(2) -0.125(17) 0.17(2) -0.22(2)
C3S 0.14(3) 0.17(4) 0.21(5) 0.06(4) -0.01(3) -0.07(3)
Cl7 0.40(3) 0.265(19) 0.48(3) -0.26(2) 0.26(3) -0.23(2)
Cl8 0.182(15) 0.243(19) 0.45(4) 0.11(2) -0.050(18) -0.040(14)
C4S 0.46(10) 0.26(6) 0.11(3) 0.07(3) -0.13(5) -0.25(7)

loop_
_atom_type_symbol
_atom_type_description
_atom_type_scat_dispersion_real
_atom_type_scat_dispersion_imag
_atom_type_scat_source
C C 0.0181 0.0091 'International Tables Vol C Tables 4.2.6.8 and 6.1.1.4'
H H 0.0000 0.0000 'International Tables Vol C Tables 4.2.6.8 and 6.1.1.4'
N N 0.0311 0.0180 'International Tables Vol C Tables 4.2.6.8 and 6.1.1.4'
Ag Ag 0.1306 4.2820 'International Tables Vol C Tables 4.2.6.8 and 6.1.1.4'
I I -0.3257 6.8362 'International Tables Vol C Tables 4.2.6.8 and 6.1.1.4'
Cl Cl 0.3639 0.7018 'International Tables Vol C Tables 4.2.6.8 and 6.1.1.4'

loop_
_geom_angle_atom_site_label_1
_geom_angle_atom_site_label_2
_geom_angle_atom_site_label_3
_geom_angle
_geom_angle_site_symmetry_1
_geom_angle_site_symmetry_3
C19A Ag1A C1A 165.9(6) . .
C19A Ag1A I1A 93.3(4) . .
C1A Ag1A I1A 100.6(4) . .
C1A N1A C2A 111.4(14) . .
C1A N1A C4A 125.2(15) . .
C2A N1A C4A 123.4(15) . .
C1A N2A C3A 109.1(13) . .
C1A N2A C5A 123.6(11) . .
C3A N2A C5A 127.1(13) . .
C12A N3A H3A1 120.0 . .
C12A N3A H3A2 120.0 . .
H3A1 N3A H3A2 120.0 . .
C19A N4A C20A 111.1(15) . .
C19A N4A C22A 123.2(15) . .
C20A N4A C22A 125.6(16) . .
C21A N5A C19A 109.4(14) . .
C21A N5A C23A 130.0(13) . .
C19A N5A C23A 120.4(12) . .
C30A N6A H6A1 120.0 . .
C30A N6A H6A2 120.0 . .
H6A1 N6A H6A2 120.0 . .
N1A C1A N2A 105.7(13) . .
N1A C1A Ag1A 127.4(11) . .
N2A C1A Ag1A 126.9(10) . .
C3A C2A N1A 106.7(16) . .
C3A C2A H2AA 126.7 . .
N1A C2A H2AA 126.7 . .
C2A C3A N2A 107.1(16) . .
C2A C3A H3AA 126.4 . .
N2A C3A H3AA 126.4 . .
N1A C4A H4AA 109.5 . .
N1A C4A H4AB 109.5 . .
H4AA C4A H4AB 109.5 . .
N1A C4A H4AC 109.5 . .
H4AA C4A H4AC 109.5 . .
H4AB C4A H4AC 109.5 . .
N2A C5A C6A 111.0(11) . .
N2A C5A C12A 112.8(12) . .
C6A C5A C12A 113.0(12) . .
N2A C5A H5AA 106.5 . .
C6A C5A H5AA 106.5 . .
C12A C5A H5AA 106.5 . .
C11A C6A C7A 117.8(16) . .
C11A C6A C5A 121.5(15) . .
C7A C6A C5A 120.7(14) . .
C8A C7A C6A 117.4(19) . .
C8A C7A H7AA 121.3 . .
C6A C7A H7AA 121.3 . .
C9A C8A C7A 122(2) . .
C9A C8A H8AA 118.8 . .
C7A C8A H8AA 118.8 . .
C8A C9A C10A 120(2) . .
C8A C9A H9AA 119.9 . .
C10A C9A H9AA 119.9 . .
C11A C10A C9A 118(2) . .
C11A C10A H10A 120.8 . .
C9A C10A H10A 120.8 . .
C10A C11A C6A 124(2) . .
C10A C11A H11A 118.0 . .
C6A C11A H11A 118.0 . .
N3A C12A C13A 115.4(10) . .
N3A C12A C5A 109.6(12) . .
C13A C12A C5A 110.5(11) . .
N3A C12A H12A 106.9 . .
C13A C12A H12A 106.9 . .
C5A C12A H12A 106.9 . .
C18A C13A C14A 115.2(14) . .
C18A C13A C12A 123.9(15) . .
C14A C13A C12A 120.8(13) . .
C15A C14A C13A 120.4(14) . .
C15A C14A H14A 119.8 . .
C13A C14A H14A 119.8 . .
C16A C15A C14A 120.9(16) . .
C16A C15A H15A 119.6 . .
C14A C15A H15A 119.6 . .
C17A C16A C15A 118.8(17) . .
C17A C16A H16A 120.6 . .
C15A C16A H16A 120.6 . .
C16A C17A C18A 120.4(17) . .
C16A C17A H17A 119.8 . .
C18A C17A H17A 119.8 . .
C13A C18A C17A 124.1(16) . .
C13A C18A H18A 118.0 . .
C17A C18A H18A 118.0 . .
N4A C19A N5A 104.2(13) . .
N4A C19A Ag1A 128.7(12) . .
N5A C19A Ag1A 127.0(11) . .
C21A C20A N4A 105.2(17) . .
C21A C20A H20A 127.4 . .
N4A C20A H20A 127.4 . .
C20A C21A N5A 109.9(17) . .
C20A C21A H21A 125.0 . .
N5A C21A H21A 125.0 . .
N4A C22A H22A 109.5 . .
N4A C22A H22B 109.5 . .
H22A C22A H22B 109.5 . .
N4A C22A H22C 109.5 . .
H22A C22A H22C 109.5 . .
H22B C22A H22C 109.5 . .
N5A C23A C24A 112.6(13) . .
N5A C23A C30A 110.2(14) . .
C24A C23A C30A 112.3(14) . .
N5A C23A H23A 107.1 . .
C24A C23A H23A 107.1 . .
C30A C23A H23A 107.1 . .
C25A C24A C29A 118.4(19) . .
C25A C24A C23A 121.6(17) . .
C29A C24A C23A 119.9(16) . .
C24A C25A C26A 118(2) . .
C24A C25A H25A 120.9 . .
C26A C25A H25A 120.9 . .
C27A C26A C25A 122(2) . .
C27A C26A H26A 118.8 . .
C25A C26A H26A 118.8 . .
C26A C27A C28A 118(2) . .
C26A C27A H27A 120.9 . .
C28A C27A H27A 120.9 . .
C29A C28A C27A 121(3) . .
C29A C28A H28A 119.4 . .
C27A C28A H28A 119.4 . .
C28A C29A C24A 121(2) . .
C28A C29A H29A 119.3 . .
C24A C29A H29A 119.3 . .
N6A C30A C31A 112.4(17) . .
N6A C30A C23A 111.6(16) . .
C31A C30A C23A 109.6(16) . .
N6A C30A H30A 107.7 . .
C31A C30A H30A 107.7 . .
C23A C30A H30A 107.7 . .
C36A C31A C32A 121(2) . .
C36A C31A C30A 120.4(19) . .
C32A C31A C30A 119.0(19) . .
C31A C32A C33A 117(2) . .
C31A C32A H32A 121.7 . .
C33A C32A H32A 121.7 . .
C34A C33A C32A 122(2) . .
C34A C33A H33A 118.9 . .
C32A C33A H33A 118.9 . .
C33A C34A C35A 121(2) . .
C33A C34A H34A 119.7 . .
C35A C34A H34A 119.7 . .
C36A C35A C34A 119(2) . .
C36A C35A H35A 120.4 . .
C34A C35A H35A 120.4 . .
C31A C36A C35A 120(2) . .
C31A C36A H36A 119.9 . .
C35A C36A H36A 119.9 . .
C19B Ag1B C1B 160.3(5) . .
C19B Ag1B I1B 105.1(3) . .
C1B Ag1B I1B 94.6(4) . .
C2B N1B C1B 111.7(16) . .
C2B N1B C4B 126.4(17) . .
C1B N1B C4B 121.8(16) . .
C1B N2B C3B 109.1(15) . .
C1B N2B C5B 122.8(12) . .
C3B N2B C5B 127.8(14) . .
C12B N3B H3B1 120.0 . .
C12B N3B H3B2 120.0 . .
H3B1 N3B H3B2 120.0 . .
C19B N4B C20B 111.4(12) . .
C19B N4B C22B 125.2(14) . .
C20B N4B C22B 123.4(13) . .
C19B N5B C21B 112.3(12) . .
C19B N5B C23B 122.0(11) . .
C21B N5B C23B 125.2(13) . .
C30B N6B H6B1 120.0 . .
C30B N6B H6B2 120.0 . .
H6B1 N6B H6B2 120.0 . .
N2B C1B N1B 102.7(13) . .
N2B C1B Ag1B 127.0(11) . .
N1B C1B Ag1B 130.2(13) . .
C3B C2B N1B 109.0(16) . .
C3B C2B H2BA 125.5 . .
N1B C2B H2BA 125.5 . .
C2B C3B N2B 107.4(18) . .
C2B C3B H3BA 126.3 . .
N2B C3B H3BA 126.3 . .
N1B C4B H4BA 109.5 . .
N1B C4B H4BB 109.5 . .
H4BA C4B H4BB 109.5 . .
N1B C4B H4BC 109.5 . .
H4BA C4B H4BC 109.5 . .
H4BB C4B H4BC 109.5 . .
N2B C5B C6B 109.9(11) . .
N2B C5B C12B 114.5(12) . .
C6B C5B C12B 114.2(13) . .
N2B C5B H5BA 105.8 . .
C6B C5B H5BA 105.8 . .
C12B C5B H5BA 105.8 . .
C7B C6B C11B 121.7(16) . .
C7B C6B C5B 121.4(15) . .
C11B C6B C5B 116.9(15) . .
C8B C7B C6B 119(2) . .
C8B C7B H7BA 120.6 . .
C6B C7B H7BA 120.6 . .
C7B C8B C9B 121(2) . .
C7B C8B H8BA 119.5 . .
C9B C8B H8BA 119.5 . .
C10B C9B C8B 120(2) . .
C10B C9B H9BA 119.8 . .
C8B C9B H9BA 119.8 . .
C9B C10B C11B 121(2) . .
C9B C10B H10B 119.4 . .
C11B C10B H10B 119.4 . .
C6B C11B C10B 117(2) . .
C6B C11B H11B 121.4 . .
C10B C11B H11B 121.4 . .
N3B C12B C13B 116.7(13) . .
N3B C12B C5B 111.9(15) . .
C13B C12B C5B 110.3(13) . .
N3B C12B H12B 105.7 . .
C13B C12B H12B 105.7 . .
C5B C12B H12B 105.7 . .
C18B C13B C14B 119.5(18) . .
C18B C13B C12B 120.6(16) . .
C14B C13B C12B 119.9(17) . .
C15B C14B C13B 120.1(19) . .
C15B C14B H14B 120.0 . .
C13B C14B H14B 120.0 . .
C14B C15B C16B 119.4(19) . .
C14B C15B H15B 120.3 . .
C16B C15B H15B 120.3 . .
C15B C16B C17B 120(2) . .
C15B C16B H16B 119.9 . .
C17B C16B H16B 119.9 . .
C18B C17B C16B 119(2) . .
C18B C17B H17B 120.3 . .
C16B C17B H17B 120.3 . .
C17B C18B C13B 121.2(19) . .
C17B C18B H18B 119.4 . .
C13B C18B H18B 119.4 . .
N4B C19B N5B 104.2(12) . .
N4B C19B Ag1B 126.4(10) . .
N5B C19B Ag1B 129.4(10) . .
C21B C20B N4B 107.4(14) . .
C21B C20B H20B 126.3 . .
N4B C20B H20B 126.3 . .
C20B C21B N5B 104.6(15) . .
C20B C21B H21B 127.7 . .
N5B C21B H21B 127.7 . .
N4B C22B H22D 109.5 . .
N4B C22B H22E 109.5 . .
H22D C22B H22E 109.5 . .
N4B C22B H22F 109.5 . .
H22D C22B H22F 109.5 . .
H22E C22B H22F 109.5 . .
N5B C23B C24B 109.4(12) . .
N5B C23B C30B 110.8(12) . .
C24B C23B C30B 116.6(13) . .
N5B C23B H23B 106.5 . .
C24B C23B H23B 106.5 . .
C30B C23B H23B 106.5 . .
C29B C24B C25B 121(2) . .
C29B C24B C23B 117(2) . .
C25B C24B C23B 121.5(17) . .
C26B C25B C24B 121(3) . .
C26B C25B H25B 119.6 . .
C24B C25B H25B 119.6 . .
C25B C26B C27B 114(4) . .
C25B C26B H26B 123.2 . .
C27B C26B H26B 123.2 . .
C28B C27B C26B 126(3) . .
C28B C27B H27B 116.8 . .
C26B C27B H27B 116.8 . .
C27B C28B C29B 117(4) . .
C27B C28B H28B 121.4 . .
C29B C28B H28B 121.4 . .
C24B C29B C28B 121(4) . .
C24B C29B H29B 119.5 . .
C28B C29B H29B 119.5 . .
N6B C30B C31B 113.3(13) . .
N6B C30B C23B 106.2(16) . .
C31B C30B C23B 112.3(13) . .
N6B C30B H30B 108.3 . .
C31B C30B H30B 108.3 . .
C23B C30B H30B 108.3 . .
C32B C31B C36B 117.1(14) . .
C32B C31B C30B 120.7(15) . .
C36B C31B C30B 122.1(14) . .
C33B C32B C31B 123.4(16) . .
C33B C32B H32B 118.3 . .
C31B C32B H32B 118.3 . .
C32B C33B C34B 118.0(17) . .
C32B C33B H33B 121.0 . .
C34B C33B H33B 121.0 . .
C35B C34B C33B 118.6(16) . .
C35B C34B H34B 120.7 . .
C33B C34B H34B 120.7 . .
C34B C35B C36B 121.6(17) . .
C34B C35B H35B 119.2 . .
C36B C35B H35B 119.2 . .
C35B C36B C31B 121.3(15) . .
C35B C36B H36B 119.4 . .
C31B C36B H36B 119.4 . .
Cl2 C1S Cl1 114.7(10) . .
Cl2 C1S H1SA 108.6 . .
Cl1 C1S H1SA 108.6 . .
Cl2 C1S H1SB 108.6 . .
Cl1 C1S H1SB 108.6 . .
H1SA C1S H1SB 107.6 . .
Cl4 C2S Cl3 114.1(11) . .
Cl4 C2S H2SA 108.7 . .
Cl3 C2S H2SA 108.7 . .
Cl4 C2S H2SB 108.7 . .
Cl3 C2S H2SB 108.7 . .
H2SA C2S H2SB 107.6 . .
Cl6 C3S Cl5 114.1(11) . .
Cl6 C3S H3SA 108.7 . .
Cl5 C3S H3SA 108.7 . .
Cl6 C3S H3SB 108.7 . .
Cl5 C3S H3SB 108.7 . .
H3SA C3S H3SB 107.6 . .
Cl8 C4S Cl7 111.8(11) . .
Cl8 C4S H4S1 109.3 . .
Cl7 C4S H4S1 109.3 . .
Cl8 C4S H4S2 109.3 . .
Cl7 C4S H4S2 109.3 . .
H4S1 C4S H4S2 107.9 . .

loop_
_geom_bond_atom_site_label_1
_geom_bond_atom_site_label_2
_geom_bond_distance
_geom_bond_site_symmetry_2
Ag1A C19A 2.095(15) .
Ag1A C1A 2.103(14) .
Ag1A I1A 3.2518(14) .
N1A C1A 1.32(2) .
N1A C2A 1.37(2) .
N1A C4A 1.45(2) .
N2A C1A 1.361(18) .
N2A C3A 1.385(19) .
N2A C5A 1.441(18) .
N3A C12A 1.476(19) .
N3A H3A1 0.8800 .
N3A H3A2 0.8800 .
N4A C19A 1.37(2) .
N4A C20A 1.40(2) .
N4A C22A 1.45(2) .
N5A C21A 1.37(2) .
N5A C19A 1.37(2) .
N5A C23A 1.45(2) .
N6A C30A 1.45(3) .
N6A H6A1 0.8800 .
N6A H6A2 0.8800 .
C2A C3A 1.34(3) .
C2A H2AA 0.9500 .
C3A H3AA 0.9500 .
C4A H4AA 0.9800 .
C4A H4AB 0.9800 .
C4A H4AC 0.9800 .
C5A C6A 1.49(2) .
C5A C12A 1.550(18) .
C5A H5AA 1.0000 .
C6A C11A 1.40(2) .
C6A C7A 1.44(2) .
C7A C8A 1.38(3) .
C7A H7AA 0.9500 .
C8A C9A 1.37(4) .
C8A H8AA 0.9500 .
C9A C10A 1.41(4) .
C9A H9AA 0.9500 .
C10A C11A 1.32(3) .
C10A H10A 0.9500 .
C11A H11A 0.9500 .
C12A C13A 1.50(2) .
C12A H12A 1.0000 .
C13A C18A 1.34(2) .
C13A C14A 1.42(2) .
C14A C15A 1.39(2) .
C14A H14A 0.9500 .
C15A C16A 1.37(2) .
C15A H15A 0.9500 .
C16A C17A 1.33(3) .
C16A H16A 0.9500 .
C17A C18A 1.39(3) .
C17A H17A 0.9500 .
C18A H18A 0.9500 .
C20A C21A 1.33(3) .
C20A H20A 0.9500 .
C21A H21A 0.9500 .
C22A H22A 0.9800 .
C22A H22B 0.9800 .
C22A H22C 0.9800 .
C23A C24A 1.52(2) .
C23A C30A 1.57(2) .
C23A H23A 1.0000 .
C24A C25A 1.37(2) .
C24A C29A 1.39(3) .
C25A C26A 1.42(3) .
C25A H25A 0.9500 .
C26A C27A 1.35(4) .
C26A H26A 0.9500 .
C27A C28A 1.36(4) .
C27A H27A 0.9500 .
C28A C29A 1.35(3) .
C28A H28A 0.9500 .
C29A H29A 0.9500 .
C30A C31A 1.51(3) .
C30A H30A 1.0000 .
C31A C36A 1.35(3) .
C31A C32A 1.38(3) .
C32A C33A 1.39(3) .
C32A H32A 0.9500 .
C33A C34A 1.29(3) .
C33A H33A 0.9500 .
C34A C35A 1.38(3) .
C34A H34A 0.9500 .
C35A C36A 1.36(3) .
C35A H35A 0.9500 .
C36A H36A 0.9500 .
Ag1B C19B 2.104(14) .
Ag1B C1B 2.105(15) .
Ag1B I1B 3.2158(14) .
N1B C2B 1.29(2) .
N1B C1B 1.37(2) .
N1B C4B 1.47(3) .
N2B C1B 1.35(2) .
N2B C3B 1.37(2) .
N2B C5B 1.480(19) .
N3B C12B 1.44(2) .
N3B H3B1 0.8800 .
N3B H3B2 0.8800 .
N4B C19B 1.337(19) .
N4B C20B 1.37(2) .
N4B C22B 1.461(19) .
N5B C19B 1.347(18) .
N5B C21B 1.383(19) .
N5B C23B 1.468(18) .
N6B C30B 1.48(2) .
N6B H6B1 0.8800 .
N6B H6B2 0.8800 .
C2B C3B 1.29(3) .
C2B H2BA 0.9500 .
C3B H3BA 0.9500 .
C4B H4BA 0.9800 .
C4B H4BB 0.9800 .
C4B H4BC 0.9800 .
C5B C6B 1.48(2) .
C5B C12B 1.52(2) .
C5B H5BA 1.0000 .
C6B C7B 1.40(3) .
C6B C11B 1.43(3) .
C7B C8B 1.38(3) .
C7B H7BA 0.9500 .
C8B C9B 1.42(4) .
C8B H8BA 0.9500 .
C9B C10B 1.35(4) .
C9B H9BA 0.9500 .
C10B C11B 1.43(3) .
C10B H10B 0.9500 .
C11B H11B 0.9500 .
C12B C13B 1.48(2) .
C12B H12B 1.0000 .
C13B C18B 1.40(3) .
C13B C14B 1.41(2) .
C14B C15B 1.39(3) .
C14B H14B 0.9500 .
C15B C16B 1.41(3) .
C15B H15B 0.9500 .
C16B C17B 1.41(3) .
C16B H16B 0.9500 .
C17B C18B 1.36(3) .
C17B H17B 0.9500 .
C18B H18B 0.9500 .
C20B C21B 1.36(2) .
C20B H20B 0.9500 .
C21B H21B 0.9500 .
C22B H22D 0.9800 .
C22B H22E 0.9800 .
C22B H22F 0.9800 .
C23B C24B 1.50(2) .
C23B C30B 1.54(2) .
C23B H23B 1.0000 .
C24B C29B 1.37(3) .
C24B C25B 1.40(3) .
C25B C26B 1.40(3) .
C25B H25B 0.9500 .
C26B C27B 1.46(6) .
C26B H26B 0.9500 .
C27B C28B 1.33(7) .
C27B H27B 0.9500 .
C28B C29B 1.39(5) .
C28B H28B 0.9500 .
C29B H29B 0.9500 .
C30B C31B 1.50(2) .
C30B H30B 1.0000 .
C31B C32B 1.37(2) .
C31B C36B 1.39(2) .
C32B C33B 1.37(2) .
C32B H32B 0.9500 .
C33B C34B 1.45(3) .
C33B H33B 0.9500 .
C34B C35B 1.34(3) .
C34B H34B 0.9500 .
C35B C36B 1.38(2) .
C35B H35B 0.9500 .
C36B H36B 0.9500 .
Cl1 C1S 1.739(12) .
Cl2 C1S 1.691(12) .
C1S H1SA 0.9900 .
C1S H1SB 0.9900 .
Cl3 C2S 1.735(11) .
Cl4 C2S 1.693(11) .
C2S H2SA 0.9900 .
C2S H2SB 0.9900 .
Cl5 C3S 1.740(13) .
Cl6 C3S 1.691(13) .
C3S H3SA 0.9900 .
C3S H3SB 0.9900 .
Cl7 C4S 1.740(13) .
Cl8 C4S 1.692(13) .
C4S H4S1 0.9900 .
C4S H4S2 0.9900 .
